data_9005466
loop_
_publ_author_name
'Brugger, J.'
'Armbruster, T.'
'Criddle, A. J.'
'Berlepsch, P.'
'Graeser, S.'
'Reeves, S.'

_publ_section_title
;
 Description, crystal structure, and paragenesis of krettnichite,
 PbMn2(VO4)2(OH)2, the Mn3+ analogue of mounanaite
;
_journal_name_full 'European Journal of Mineralogy'
_journal_page_first 145
_journal_page_last 158
_journal_paper_doi 10.1127/0935-1221/01/0013-0145
_journal_volume 13
_journal_year 2001
_chemical_formula_sum 'H2 Mn2 O10 Pb0.83 Sr0.17 V2'
_chemical_name_mineral Krettnichite
_space_group_IT_number 12
_symmetry_space_group_name_Hall '-C 2y'
_symmetry_space_group_name_H-M 'C 1 2/m 1'
_cell_angle_alpha 90
_cell_angle_beta 118.068
_cell_angle_gamma 90
_cell_formula_units_Z 2
_cell_length_a 9.2953
_cell_length_b 6.2894
_cell_length_c 7.6906
_cell_volume 396.728
_database_code_amcsd 0006853
_exptl_crystal_density_diffrn 4.693
_cod_original_formula_sum '(Pb.83 Sr.17) Mn2 V2 (O10 H2)'
_cod_database_code 9005466

loop_
_space_group_symop_operation_xyz
x,y,z
1/2+x,1/2+y,z
x,-y,z
1/2+x,1/2-y,z
-x,y,-z
1/2-x,1/2+y,-z
-x,-y,-z
1/2-x,1/2-y,-z

loop_
_atom_site_aniso_label
_atom_site_aniso_U_11
_atom_site_aniso_U_22
_atom_site_aniso_U_33
_atom_site_aniso_U_12
_atom_site_aniso_U_13
_atom_site_aniso_U_23
Pb 0.02310 0.01770 0.02510 0.00000 0.01090 0.00000
Sr 0.02310 0.01770 0.02510 0.00000 0.01090 0.00000
Mn 0.01220 0.01130 0.01380 -0.00050 0.00620 -0.00110
V 0.01010 0.01020 0.01300 0.00000 0.00600 0.00000
O-H1 0.01000 0.01400 0.02000 0.00000 0.00500 0.00000
O2 0.02200 0.02000 0.02300 0.00000 0.01300 0.00000
O3 0.01600 0.01500 0.01800 0.00100 0.00800 -0.00200
O4 0.02500 0.02700 0.02200 0.00000 0.00500 0.00000

loop_
_atom_site_label
_atom_site_fract_x
_atom_site_fract_y
_atom_site_fract_z
_atom_site_occupancy
_atom_site_U_iso_or_equiv
_atom_site_type_symbol
_atom_site_attached_hydrogens
Pb 0.00000 0.00000 0.00000 0.83000 0.02210 Pb 0
Sr 0.00000 0.00000 0.00000 0.17000 0.02210 Sr 0
Mn 0.25000 0.25000 0.50000 1.00000 0.01240 Mn 0
V 0.92130 0.50000 0.21890 1.00000 0.01070 V 0
O-H1 0.33650 0.50000 0.42000 1.00000 0.01600 O 1
O2 0.31500 0.00000 0.35100 1.00000 0.02000 O 0
O3 0.04320 0.27370 0.26450 1.00000 0.01700 O 0
O4 0.21900 0.50000 0.01200 1.00000 0.02700 O 0

loop_
_cod_changelog_entry_id
_cod_changelog_entry_author
_cod_changelog_entry_date
_cod_changelog_entry_text
1
;cod-tools version 3.8.0
Id: cif_guess_AMCSD_atom_types 9574 2023-05-10 09:00:05Z saulius
;
2023-05-10T18:50:06+03:00
;Derived atom types and hydrogen counts
from atom names that follow the AMCSD naming convention
(Wat == water, O-H == hydroxyl).
;
2
;cod-tools version 3.10.1
Id: cif_fix_AMCSD_aniso_labels 10200 2024-08-01 14:09:44Z saulius
;
2024-08-02T12:20:56+03:00
;Changed the following '_atom_site_aniso_label' values:
'OH1' -> 'O-H1'
;

loop_
_cod_related_entry_id
_cod_related_entry_database
_cod_related_entry_code
1 AMCSD 0006853
